data_4089158
loop_
_publ_author_name
'Mikus, Malte S.'
'Torker, Sebastian'
'Xu, Chaofan'
'Li, Bo'
'Hoveyda, Amir H.'

_publ_section_title
;
 Pentacoordinate Ruthenium(II) Catecholthiolate and Mercaptophenolate
 Catalysts for Olefin Metathesis: Anionic Ligand Exchange and Ease of
 Initiation
;
_journal_issue 22
_journal_name_full Organometallics
_journal_page_first 3878
_journal_paper_doi 10.1021/acs.organomet.6b00773
_journal_volume 35
_journal_year 2016
_chemical_absolute_configuration ad
_chemical_formula_moiety 'C34 H35 I N2 Ru S2'
_chemical_formula_sum 'C34 H35 I N2 Ru S2'
_chemical_formula_weight 763.73
_chemical_name_systematic
;
 Ru-4q
;
_space_group_crystal_system orthorhombic
_space_group_IT_number 18
_space_group_name_Hall 'P 2 2ab'
_space_group_name_H-M_alt 'P 21 21 2'
_atom_sites_solution_hydrogens geom
_atom_sites_solution_primary direct
_atom_sites_solution_secondary difmap
_audit_creation_method SHELXL-2013
_cell_angle_alpha 90
_cell_angle_beta 90
_cell_angle_gamma 90
_cell_formula_units_Z 8
_cell_length_a 19.5484(7)
_cell_length_b 19.6029(9)
_cell_length_c 16.5867(9)
_cell_measurement_reflns_used 9163
_cell_measurement_temperature 100(2)
_cell_measurement_theta_max 27.62
_cell_measurement_theta_min 2.41
_cell_volume 6356.1(5)
_computing_cell_refinement 'SAINT (Bruker, 2013)'
_computing_data_collection 'APEX2 (Bruker, 2013)'
_computing_data_reduction 'SAINT (Bruker, 2013)'
_computing_molecular_graphics 'Bruker SHELXTL'
_computing_publication_material 'Bruker SHELXTL'
_computing_structure_refinement 'SHELXL-2013 (Sheldrick, 2013)'
_computing_structure_solution 'SHELXL-2013 (Sheldrick, 2013)'
_diffrn_ambient_temperature 100(2)
_diffrn_measured_fraction_theta_full 0.999
_diffrn_measured_fraction_theta_max 1.001
_diffrn_measurement_device_type 'Bruker Kappa DUO CCD diffractometer'
_diffrn_measurement_method '\f and \w scans'
_diffrn_radiation_type MoK\a
_diffrn_radiation_wavelength 0.71073
_diffrn_reflns_av_R_equivalents 0.0459
_diffrn_reflns_av_unetI/netI 0.0545
_diffrn_reflns_Laue_measured_fraction_full 0.999
_diffrn_reflns_Laue_measured_fraction_max 1.001
_diffrn_reflns_limit_h_max 26
_diffrn_reflns_limit_h_min -22
_diffrn_reflns_limit_k_max 26
_diffrn_reflns_limit_k_min -24
_diffrn_reflns_limit_l_max 22
_diffrn_reflns_limit_l_min -20
_diffrn_reflns_number 83008
_diffrn_reflns_point_group_measured_fraction_full 0.999
_diffrn_reflns_point_group_measured_fraction_max 1.000
_diffrn_reflns_theta_full 25.242
_diffrn_reflns_theta_max 28.326
_diffrn_reflns_theta_min 1.039
_diffrn_source 'fine-focus sealed tube'
_exptl_absorpt_coefficient_mu 1.622
_exptl_absorpt_correction_T_max 0.7457
_exptl_absorpt_correction_T_min 0.6352
_exptl_absorpt_correction_type multi-scan
_exptl_absorpt_process_details
;
Sheldrick, G.M. (2013). SADABS. Bruker AXS Inc. Madison, WI USA.
;
_exptl_crystal_colour brwon
_exptl_crystal_density_diffrn 1.596
_exptl_crystal_density_meas ?
_exptl_crystal_density_method none
_exptl_crystal_description block
_exptl_crystal_F_000 3056
_exptl_crystal_size_max 0.300
_exptl_crystal_size_mid 0.200
_exptl_crystal_size_min 0.140
_refine_diff_density_max 4.272
_refine_diff_density_min -1.063
_refine_diff_density_rms 0.174
_refine_ls_abs_structure_details
;
 Flack x determined using 5462 quotients [(I+)-(I-)]/[(I+)+(I-)]
 (Parsons and Flack (2004), Acta Cryst. A60, s61).
;
_refine_ls_abs_structure_Flack -0.287(7)
_refine_ls_extinction_coef na
_refine_ls_extinction_method none
_refine_ls_goodness_of_fit_ref 1.038
_refine_ls_hydrogen_treatment constr
_refine_ls_matrix_type full
_refine_ls_number_parameters 716
_refine_ls_number_reflns 15691
_refine_ls_number_restraints 238
_refine_ls_restrained_S_all 1.032
_refine_ls_R_factor_all 0.0649
_refine_ls_R_factor_gt 0.0526
_refine_ls_shift/su_max 0.001
_refine_ls_shift/su_mean 0.000
_refine_ls_structure_factor_coef Fsqd
_refine_ls_weighting_details 'w=1/[\s^2^(Fo^2^)+(0.0902P)^2^] where P=(Fo^2^+2Fc^2^)/3'
_refine_ls_weighting_scheme calc
_refine_ls_wR_factor_gt 0.1268
_refine_ls_wR_factor_ref 0.1344
_reflns_Friedel_coverage 0.834
_reflns_Friedel_fraction_full 0.999
_reflns_Friedel_fraction_max 1.000
_reflns_number_gt 13804
_reflns_number_total 15691
_reflns_threshold_expression 'I > 2\s(I)'
_cod_data_source_file om6b00773_si_001.cif
_cod_data_source_block C34H35IN2RuS2
_cod_depositor_comments
;
The following automatic conversions were performed:

data item '_exptl_crystal_density_meas' value 'not measured' was
changed to '?' -- the value is perceived as not measured.

Automatic conversion script
Id: cif_fix_values 6909 2019-04-08 15:41:33Z antanas 
;
_cod_database_code 4089158
_shelx_space_group_comment
;
The symmetry employed for this shelxl refinement is uniquely defined
by the following loop, which should always be used as a source of
symmetry information in preference to the above space-group names.
They are only intended as comments.
;
_shelx_estimated_absorpt_t_min 0.642
_shelx_estimated_absorpt_t_max 0.805
_shelxl_version_number 2013-4

loop_
_space_group_symop_operation_xyz
'x, y, z'
'-x, -y, z'
'-x+1/2, y+1/2, -z'
'x+1/2, -y+1/2, -z'

loop_
_atom_site_label
_atom_site_type_symbol
_atom_site_fract_x
_atom_site_fract_y
_atom_site_fract_z
_atom_site_U_iso_or_equiv
_atom_site_adp_type
_atom_site_occupancy
_atom_site_site_symmetry_order
_atom_site_calc_flag
_atom_site_refinement_flags_posn
_atom_site_refinement_flags_adp
Ru1 Ru 0.71224(5) 0.24416(5) 0.20056(7) 0.01867(19) Uani 1 1 d . U
I1 I 0.72937(4) 0.10947(4) 0.20738(5) 0.02434(17) Uani 1 1 d . U
S1 S 0.69587(17) 0.35954(16) 0.2115(2) 0.0262(7) Uani 1 1 d . U
S2 S 0.62080(16) 0.23021(15) 0.2848(2) 0.0229(6) Uani 1 1 d . U
N1 N 0.7951(6) 0.2822(7) 0.0450(6) 0.027(2) Uani 1 1 d . U
N2 N 0.6926(6) 0.2438(6) 0.0231(6) 0.026(2) Uani 1 1 d . U
C1 C 0.7387(7) 0.2571(6) 0.0802(7) 0.020(2) Uani 1 1 d . U
C2 C 0.7904(8) 0.2861(8) -0.0443(8) 0.035(2) Uani 1 1 d . U
H2A H 0.8240 0.2555 -0.0706 0.042 Uiso 1 1 calc R U
H2B H 0.7971 0.3333 -0.0640 0.042 Uiso 1 1 calc R U
C3 C 0.7162(8) 0.2614(7) -0.0583(8) 0.0305(19) Uani 1 1 d . U
H3A H 0.6877 0.2980 -0.0820 0.037 Uiso 1 1 calc R U
H3B H 0.7151 0.2211 -0.0942 0.037 Uiso 1 1 calc R U
C4 C 0.8610(6) 0.2988(8) 0.0811(8) 0.026(3) Uani 1 1 d . U
C5 C 0.9094(8) 0.2496(8) 0.0938(8) 0.029(3) Uani 1 1 d . U
C6 C 0.9742(8) 0.2659(8) 0.1259(9) 0.032(3) Uani 1 1 d . U
H6 H 1.0074 0.2314 0.1351 0.039 Uiso 1 1 calc R U
C7 C 0.9885(8) 0.3351(8) 0.1441(9) 0.033(3) Uani 1 1 d . U
C8 C 0.9389(8) 0.3825(8) 0.1300(8) 0.033(3) Uani 1 1 d . U
H8 H 0.9487 0.4288 0.1420 0.040 Uiso 1 1 calc R U
C9 C 0.8739(8) 0.3664(8) 0.0986(8) 0.030(3) Uani 1 1 d . U
C10 C 0.8943(7) 0.1754(8) 0.0720(9) 0.032(3) Uani 1 1 d . U
H10A H 0.9280 0.1455 0.0979 0.048 Uiso 1 1 calc R U
H10B H 0.8968 0.1697 0.0134 0.048 Uiso 1 1 calc R U
H10C H 0.8483 0.1633 0.0907 0.048 Uiso 1 1 calc R U
C11 C 1.0580(8) 0.3529(10) 0.1754(10) 0.047(4) Uani 1 1 d . U
H11A H 1.0913 0.3508 0.1313 0.070 Uiso 1 1 calc R U
H11B H 1.0711 0.3204 0.2176 0.070 Uiso 1 1 calc R U
H11C H 1.0572 0.3991 0.1979 0.070 Uiso 1 1 calc R U
C12 C 0.8240(9) 0.4229(9) 0.0798(11) 0.046(4) Uani 1 1 d . U
H12A H 0.8044 0.4156 0.0261 0.069 Uiso 1 1 calc R U
H12B H 0.8479 0.4669 0.0810 0.069 Uiso 1 1 calc R U
H12C H 0.7873 0.4230 0.1201 0.069 Uiso 1 1 calc R U
C13 C 0.6311(7) 0.2091(7) 0.0397(7) 0.022(2) Uani 1 1 d . U
C14 C 0.6316(7) 0.1381(7) 0.0333(7) 0.023(3) Uani 1 1 d . U
C15 C 0.5698(8) 0.1043(7) 0.0537(9) 0.029(3) Uani 1 1 d . U
H15 H 0.5687 0.0560 0.0491 0.035 Uiso 1 1 calc R U
C16 C 0.5124(7) 0.1362(7) 0.0791(8) 0.027(3) Uani 1 1 d . U
C17 C 0.5124(7) 0.2082(7) 0.0782(8) 0.024(3) Uani 1 1 d . U
H17 H 0.4716 0.2319 0.0916 0.029 Uiso 1 1 calc R U
C18 C 0.5706(7) 0.2454(7) 0.0582(9) 0.026(3) Uani 1 1 d . U
C19 C 0.6923(8) 0.1005(7) 0.0022(9) 0.031(3) Uani 1 1 d . U
H19A H 0.6884 0.0951 -0.0564 0.046 Uiso 1 1 calc R U
H19B H 0.6946 0.0554 0.0276 0.046 Uiso 1 1 calc R U
H19C H 0.7340 0.1262 0.0149 0.046 Uiso 1 1 calc R U
C20 C 0.4491(8) 0.0998(8) 0.1008(10) 0.039(4) Uani 1 1 d . U
H20A H 0.4322 0.0746 0.0538 0.059 Uiso 1 1 calc R U
H20B H 0.4144 0.1328 0.1181 0.059 Uiso 1 1 calc R U
H20C H 0.4585 0.0678 0.1448 0.059 Uiso 1 1 calc R U
C21 C 0.5695(8) 0.3195(7) 0.0555(9) 0.030(3) Uani 1 1 d . U
H21A H 0.5437 0.3346 0.0081 0.045 Uiso 1 1 calc R U
H21B H 0.6164 0.3368 0.0523 0.045 Uiso 1 1 calc R U
H21C H 0.5476 0.3372 0.1044 0.045 Uiso 1 1 calc R U
C22 C 0.7991(6) 0.2480(7) 0.2501(8) 0.0238(15) Uani 1 1 d . U
H22 H 0.8170 0.2923 0.2592 0.029 Uiso 1 1 calc R U
C23 C 0.8405(7) 0.1935(7) 0.2751(8) 0.027(3) Uani 1 1 d . U
C24 C 0.9038(7) 0.2046(8) 0.3121(8) 0.029(3) Uani 1 1 d . U
H24 H 0.9189 0.2503 0.3184 0.035 Uiso 1 1 calc R U
C25 C 0.9454(8) 0.1531(8) 0.3399(9) 0.032(3) Uani 1 1 d . U
H25 H 0.9877 0.1638 0.3651 0.038 Uiso 1 1 calc R U
C26 C 0.9251(8) 0.0841(8) 0.3309(10) 0.035(3) Uani 1 1 d . U
H26 H 0.9524 0.0480 0.3513 0.042 Uiso 1 1 calc R U
C27 C 0.8641(7) 0.0710(7) 0.2915(10) 0.031(3) Uani 1 1 d . U
H27 H 0.8509 0.0251 0.2819 0.038 Uiso 1 1 calc R U
C28 C 0.8221(7) 0.1229(8) 0.2659(8) 0.027(3) Uani 1 1 d . U
C29 C 0.6328(6) 0.3687(6) 0.2868(8) 0.019(2) Uani 1 1 d . U
C30 C 0.6132(7) 0.4323(7) 0.3120(11) 0.033(3) Uani 1 1 d . U
H30 H 0.6328 0.4713 0.2869 0.040 Uiso 1 1 calc R U
C31 C 0.5657(8) 0.4415(8) 0.3732(10) 0.038(4) Uani 1 1 d . U
H31 H 0.5542 0.4862 0.3908 0.046 Uiso 1 1 calc R U
C32 C 0.5354(7) 0.3862(8) 0.4077(10) 0.035(3) Uani 1 1 d . U
H32 H 0.5021 0.3920 0.4489 0.042 Uiso 1 1 calc R U
C33 C 0.5538(7) 0.3216(8) 0.3823(9) 0.031(3) Uani 1 1 d . U
H33 H 0.5351 0.2825 0.4079 0.037 Uiso 1 1 calc R U
C34 C 0.6000(7) 0.3142(7) 0.3185(8) 0.024(3) Uani 1 1 d . U
Ru2 Ru 0.26463(5) 0.20144(5) 0.30039(7) 0.02026(19) Uani 1 1 d . U
I2 I 0.40036(4) 0.21994(4) 0.29275(6) 0.02776(19) Uani 1 1 d . U
S3 S 0.14819(15) 0.18501(17) 0.2882(2) 0.0254(6) Uani 1 1 d . U
S4 S 0.27882(15) 0.11228(16) 0.21381(19) 0.0219(6) Uani 1 1 d . U
N3 N 0.2299(7) 0.2830(6) 0.4578(7) 0.029(2) Uani 1 1 d . U
N4 N 0.2636(6) 0.1805(6) 0.4744(6) 0.024(2) Uani 1 1 d . U
C35 C 0.2515(6) 0.2271(7) 0.4186(8) 0.022(2) Uani 1 1 d . U
C36 C 0.2262(9) 0.2749(8) 0.5454(8) 0.035(2) Uani 1 1 d . U
H36A H 0.1787 0.2801 0.5651 0.042 Uiso 1 1 calc R U
H36B H 0.2559 0.3084 0.5733 0.042 Uiso 1 1 calc R U
C37 C 0.2518(7) 0.2030(7) 0.5575(8) 0.0305(19) Uani 1 1 d . U
H37A H 0.2946 0.2023 0.5894 0.037 Uiso 1 1 calc R U
H37B H 0.2170 0.1743 0.5847 0.037 Uiso 1 1 calc R U
C38 C 0.2081(7) 0.3455(7) 0.4206(8) 0.026(3) Uani 1 1 d . U
C39 C 0.1388(8) 0.3564(8) 0.4072(9) 0.033(3) Uani 1 1 d . U
C40 C 0.1205(8) 0.4187(9) 0.3741(10) 0.040(3) Uani 1 1 d . U
H40 H 0.0738 0.4263 0.3610 0.048 Uiso 1 1 calc R U
C41 C 0.1672(9) 0.4705(8) 0.3590(9) 0.038(3) Uani 1 1 d . U
C42 C 0.2345(9) 0.4588(7) 0.3770(9) 0.034(3) Uani 1 1 d . U
H42 H 0.2667 0.4944 0.3686 0.040 Uiso 1 1 calc R U
C43 C 0.2579(8) 0.3956(8) 0.4077(8) 0.031(3) Uani 1 1 d . U
C44 C 0.0855(9) 0.3038(10) 0.4232(12) 0.055(5) Uani 1 1 d . U
H44A H 0.0811 0.2969 0.4815 0.082 Uiso 1 1 calc R U
H44B H 0.0988 0.2607 0.3976 0.082 Uiso 1 1 calc R U
H44C H 0.0416 0.3191 0.4012 0.082 Uiso 1 1 calc R U
C45 C 0.1422(12) 0.5376(10) 0.3281(12) 0.066(6) Uani 1 1 d . U
H45A H 0.1569 0.5740 0.3646 0.099 Uiso 1 1 calc R U
H45B H 0.0922 0.5370 0.3251 0.099 Uiso 1 1 calc R U
H45C H 0.1612 0.5458 0.2743 0.099 Uiso 1 1 calc R U
C46 C 0.3326(8) 0.3849(8) 0.4276(9) 0.035(3) Uani 1 1 d . U
H46A H 0.3394 0.3897 0.4859 0.052 Uiso 1 1 calc R U
H46B H 0.3602 0.4189 0.3992 0.052 Uiso 1 1 calc R U
H46C H 0.3465 0.3390 0.4107 0.052 Uiso 1 1 calc R U
C47 C 0.2971(7) 0.1162(8) 0.4586(9) 0.028(3) Uani 1 1 d . U
C48 C 0.3695(7) 0.1110(8) 0.4631(8) 0.027(3) Uani 1 1 d . U
C49 C 0.3993(7) 0.0511(7) 0.4433(10) 0.033(3) Uani 1 1 d . U
H49 H 0.4477 0.0478 0.4448 0.039 Uiso 1 1 calc R U
C50 C 0.3622(7) -0.0047(7) 0.4212(9) 0.030(3) Uani 1 1 d . U
C51 C 0.2918(8) -0.0019(8) 0.4211(9) 0.031(3) Uani 1 1 d . U
H51 H 0.2664 -0.0413 0.4069 0.037 Uiso 1 1 calc R U
C52 C 0.2573(7) 0.0580(7) 0.4417(8) 0.022(3) Uani 1 1 d . U
C53 C 0.4099(8) 0.1717(8) 0.4960(9) 0.035(3) Uani 1 1 d . U
H53A H 0.4012 0.1763 0.5540 0.053 Uiso 1 1 calc R U
H53B H 0.3954 0.2134 0.4683 0.053 Uiso 1 1 calc R U
H53C H 0.4588 0.1642 0.4869 0.053 Uiso 1 1 calc R U
C54 C 0.3977(10) -0.0701(8) 0.3972(13) 0.056(5) Uani 1 1 d . U
H54A H 0.4271 -0.0617 0.3504 0.085 Uiso 1 1 calc R U
H54B H 0.3634 -0.1047 0.3834 0.085 Uiso 1 1 calc R U
H54C H 0.4256 -0.0865 0.4423 0.085 Uiso 1 1 calc R U
C55 C 0.1796(8) 0.0607(9) 0.4452(10) 0.037(4) Uani 1 1 d . U
H55A H 0.1619 0.0795 0.3946 0.056 Uiso 1 1 calc R U
H55B H 0.1654 0.0898 0.4902 0.056 Uiso 1 1 calc R U
H55C H 0.1615 0.0145 0.4530 0.056 Uiso 1 1 calc R U
C56 C 0.2590(6) 0.2860(6) 0.2582(8) 0.0238(15) Uani 1 1 d . U
H56 H 0.2141 0.3044 0.2564 0.029 Uiso 1 1 calc R U
C57 C 0.3137(7) 0.3325(7) 0.2255(8) 0.026(3) Uani 1 1 d . U
C58 C 0.3014(8) 0.3932(8) 0.1868(7) 0.028(3) Uani 1 1 d . U
H58 H 0.2555 0.4074 0.1781 0.034 Uiso 1 1 calc R U
C59 C 0.3548(9) 0.4341(8) 0.1601(9) 0.039(3) Uani 1 1 d . U
H59 H 0.3450 0.4761 0.1341 0.047 Uiso 1 1 calc R U
C60 C 0.4223(8) 0.4145(9) 0.1710(9) 0.039(3) Uani 1 1 d . U
H60 H 0.4580 0.4437 0.1533 0.047 Uiso 1 1 calc R U
C61 C 0.4377(7) 0.3544(8) 0.2065(10) 0.036(3) Uani 1 1 d . U
H61 H 0.4839 0.3405 0.2133 0.044 Uiso 1 1 calc R U
C62 C 0.3831(7) 0.3131(7) 0.2332(8) 0.027(3) Uani 1 1 d . U
C63 C 0.1406(6) 0.1234(6) 0.2138(8) 0.020(2) Uani 1 1 d . U
C64 C 0.0729(7) 0.1069(7) 0.1845(9) 0.027(3) Uani 1 1 d . U
H64 H 0.0336 0.1266 0.2089 0.032 Uiso 1 1 calc R U
C65 C 0.0660(9) 0.0625(7) 0.1210(10) 0.038(3) Uani 1 1 d . U
H65 H 0.0217 0.0531 0.1003 0.045 Uiso 1 1 calc R U
C66 C 0.1234(9) 0.0302(7) 0.0855(9) 0.035(3) Uani 1 1 d . U
H66 H 0.1184 -0.0012 0.0423 0.042 Uiso 1 1 calc R U
C67 C 0.1877(8) 0.0464(6) 0.1165(9) 0.027(3) Uani 1 1 d . U
H67 H 0.2263 0.0239 0.0942 0.033 Uiso 1 1 calc R U
C68 C 0.1991(7) 0.0931(6) 0.1776(8) 0.021(2) Uani 1 1 d . U

loop_
_atom_site_aniso_label
_atom_site_aniso_U_11
_atom_site_aniso_U_22
_atom_site_aniso_U_33
_atom_site_aniso_U_23
_atom_site_aniso_U_13
_atom_site_aniso_U_12
Ru1 0.0271(4) 0.0174(4) 0.0115(4) 0.0022(4) 0.0014(4) 0.0025(3)
I1 0.0349(4) 0.0184(3) 0.0197(4) -0.0015(3) 0.0023(4) 0.0037(3)
S1 0.0356(17) 0.0231(14) 0.0199(17) 0.0024(13) 0.0009(14) 0.0055(12)
S2 0.0281(14) 0.0224(15) 0.0182(16) 0.0008(12) 0.0001(13) 0.0027(11)
N1 0.027(5) 0.042(7) 0.012(5) 0.012(5) -0.001(4) -0.005(5)
N2 0.031(5) 0.040(6) 0.007(4) 0.002(5) 0.002(4) -0.008(5)
C1 0.029(6) 0.023(6) 0.007(4) -0.004(4) 0.003(4) -0.005(5)
C2 0.048(6) 0.043(5) 0.014(3) 0.004(3) 0.008(4) 0.001(5)
C3 0.044(5) 0.038(5) 0.010(3) 0.001(3) 0.007(4) 0.002(5)
C4 0.021(5) 0.041(6) 0.016(6) 0.008(5) 0.004(4) -0.006(5)
C5 0.036(6) 0.039(6) 0.012(6) 0.011(5) 0.000(5) -0.002(5)
C6 0.034(7) 0.047(7) 0.017(7) 0.000(6) -0.003(5) 0.009(6)
C7 0.036(7) 0.042(7) 0.020(7) 0.000(6) 0.005(6) 0.002(6)
C8 0.043(7) 0.046(7) 0.011(6) -0.004(6) 0.001(5) -0.011(6)
C9 0.033(6) 0.040(6) 0.017(7) 0.009(5) 0.002(5) 0.002(5)
C10 0.028(7) 0.044(7) 0.025(8) -0.009(7) 0.001(6) 0.008(6)
C11 0.045(8) 0.066(11) 0.029(8) -0.009(8) 0.000(7) -0.002(7)
C12 0.045(9) 0.045(9) 0.049(10) 0.008(8) 0.020(8) 0.012(7)
C13 0.027(5) 0.033(6) 0.007(6) 0.002(5) 0.004(4) 0.001(4)
C14 0.033(6) 0.027(6) 0.009(6) -0.003(5) 0.003(5) -0.004(5)
C15 0.037(7) 0.025(6) 0.025(7) 0.002(5) 0.001(6) 0.000(5)
C16 0.033(6) 0.029(6) 0.019(7) 0.003(5) -0.002(5) -0.006(5)
C17 0.022(6) 0.032(6) 0.019(7) 0.001(5) -0.009(5) 0.005(5)
C18 0.028(6) 0.028(6) 0.022(7) 0.001(6) -0.004(5) -0.002(5)
C19 0.039(7) 0.030(7) 0.024(7) 0.000(6) -0.002(6) 0.011(6)
C20 0.036(7) 0.052(9) 0.031(8) 0.010(7) -0.002(6) -0.011(6)
C21 0.041(8) 0.021(6) 0.027(8) 0.001(6) 0.011(6) 0.002(6)
C22 0.023(4) 0.024(4) 0.024(4) -0.007(3) -0.007(3) -0.001(3)
C23 0.029(6) 0.036(6) 0.016(7) -0.001(5) 0.006(5) 0.005(5)
C24 0.027(6) 0.043(7) 0.018(7) -0.009(6) 0.003(5) 0.008(5)
C25 0.030(7) 0.036(7) 0.030(8) 0.005(6) -0.005(6) 0.004(5)
C26 0.032(7) 0.038(7) 0.036(8) 0.002(7) -0.009(6) 0.007(6)
C27 0.032(6) 0.037(6) 0.024(7) 0.002(6) 0.006(6) 0.003(5)
C28 0.022(6) 0.038(6) 0.019(7) 0.003(5) 0.003(5) 0.007(5)
C29 0.019(5) 0.024(5) 0.015(6) -0.006(5) -0.010(4) 0.001(4)
C30 0.021(6) 0.029(6) 0.049(10) -0.003(6) -0.012(5) 0.003(5)
C31 0.029(7) 0.031(7) 0.054(11) -0.011(7) -0.002(6) 0.012(6)
C32 0.014(6) 0.037(7) 0.053(10) -0.016(7) 0.010(6) 0.011(5)
C33 0.034(8) 0.034(6) 0.026(8) -0.015(6) 0.006(5) 0.000(6)
C34 0.021(6) 0.032(6) 0.017(6) -0.005(5) -0.001(4) 0.013(5)
Ru2 0.0187(4) 0.0288(5) 0.0133(4) -0.0014(4) 0.0022(4) -0.0032(4)
I2 0.0198(4) 0.0401(5) 0.0233(4) -0.0018(4) 0.0009(4) -0.0044(3)
S3 0.0194(13) 0.0354(16) 0.0213(16) -0.0024(15) 0.0035(13) -0.0014(12)
S4 0.0202(14) 0.0309(14) 0.0145(14) 0.0011(13) 0.0034(12) -0.0019(11)
N3 0.037(6) 0.029(5) 0.020(5) 0.000(4) 0.001(5) 0.005(5)
N4 0.022(5) 0.035(5) 0.015(5) -0.008(4) 0.002(4) 0.000(5)
C35 0.014(5) 0.034(6) 0.019(5) -0.008(4) -0.003(4) 0.001(5)
C36 0.048(6) 0.043(5) 0.014(3) 0.004(3) 0.008(4) 0.001(5)
C37 0.044(5) 0.038(5) 0.010(3) 0.001(3) 0.007(4) 0.002(5)
C38 0.036(6) 0.026(6) 0.014(6) -0.006(5) 0.007(5) 0.003(5)
C39 0.038(7) 0.038(7) 0.022(7) -0.008(6) -0.002(6) 0.001(5)
C40 0.030(7) 0.054(8) 0.036(9) -0.002(7) -0.003(6) 0.010(6)
C41 0.055(8) 0.034(7) 0.025(8) 0.002(6) 0.010(7) 0.011(6)
C42 0.050(7) 0.030(6) 0.022(7) -0.001(5) 0.009(6) -0.007(6)
C43 0.041(7) 0.039(7) 0.011(6) -0.001(5) -0.008(6) -0.004(6)
C44 0.040(9) 0.060(10) 0.065(12) -0.031(9) 0.024(9) -0.010(8)
C45 0.097(17) 0.057(10) 0.044(11) 0.002(8) -0.026(11) 0.028(10)
C46 0.033(7) 0.042(8) 0.030(8) -0.014(7) 0.003(6) -0.015(6)
C47 0.026(6) 0.031(6) 0.026(8) -0.010(5) 0.000(5) -0.005(5)
C48 0.020(6) 0.036(7) 0.025(7) -0.001(6) -0.006(5) -0.009(5)
C49 0.024(6) 0.036(7) 0.037(9) -0.002(6) -0.004(6) 0.000(5)
C50 0.032(7) 0.027(6) 0.031(8) -0.002(6) -0.006(6) 0.011(5)
C51 0.033(6) 0.033(7) 0.027(8) -0.017(6) -0.001(6) -0.004(5)
C52 0.028(6) 0.025(6) 0.012(6) -0.005(5) 0.007(5) 0.003(5)
C53 0.034(8) 0.042(8) 0.028(8) -0.004(6) -0.012(6) -0.010(6)
C54 0.061(11) 0.033(8) 0.075(14) -0.023(9) 0.005(10) 0.013(7)
C55 0.028(7) 0.049(10) 0.034(10) 0.003(7) 0.003(7) -0.005(6)
C56 0.023(4) 0.024(4) 0.024(4) -0.007(3) -0.007(3) -0.001(3)
C57 0.027(5) 0.044(7) 0.008(6) -0.010(4) 0.001(4) -0.006(5)
C58 0.040(7) 0.038(7) 0.006(6) -0.008(5) 0.002(5) -0.012(5)
C59 0.054(9) 0.043(9) 0.020(8) 0.000(6) 0.010(7) 0.000(7)
C60 0.036(7) 0.059(9) 0.024(8) -0.009(6) 0.006(6) -0.014(7)
C61 0.038(7) 0.049(7) 0.023(7) -0.009(6) 0.013(7) -0.010(6)
C62 0.033(6) 0.032(7) 0.015(6) -0.008(5) -0.003(5) -0.002(5)
C63 0.014(5) 0.025(6) 0.020(6) 0.010(4) -0.001(5) -0.002(4)
C64 0.020(6) 0.030(7) 0.031(8) 0.007(5) -0.002(5) -0.006(5)
C65 0.041(7) 0.023(7) 0.049(10) -0.002(6) -0.013(7) -0.011(6)
C66 0.049(8) 0.024(7) 0.032(8) 0.003(5) -0.013(6) -0.005(6)
C67 0.042(7) 0.014(6) 0.026(8) 0.006(5) -0.002(6) -0.003(5)
C68 0.026(6) 0.022(6) 0.015(6) 0.006(4) 0.006(4) -0.006(5)

loop_
_atom_type_symbol
_atom_type_description
_atom_type_scat_dispersion_real
_atom_type_scat_dispersion_imag
_atom_type_scat_source
C C 0.0033 0.0016 'International Tables Vol C Tables 4.2.6.8 and 6.1.1.4'
H H 0.0000 0.0000 'International Tables Vol C Tables 4.2.6.8 and 6.1.1.4'
N N 0.0061 0.0033 'International Tables Vol C Tables 4.2.6.8 and 6.1.1.4'
S S 0.1246 0.1234 'International Tables Vol C Tables 4.2.6.8 and 6.1.1.4'
Ru Ru -1.2594 0.8363 'International Tables Vol C Tables 4.2.6.8 and 6.1.1.4'
I I -0.4742 1.8119 'International Tables Vol C Tables 4.2.6.8 and 6.1.1.4'

loop_
_geom_angle_atom_site_label_1
_geom_angle_atom_site_label_2
_geom_angle_atom_site_label_3
_geom_angle
C22 Ru1 C1 100.9(5)
C22 Ru1 S2 116.3(4)
C1 Ru1 S2 142.8(4)
C22 Ru1 S1 93.0(4)
C1 Ru1 S1 89.4(4)
S2 Ru1 S1 87.75(12)
C22 Ru1 I1 84.7(4)
C1 Ru1 I1 97.5(3)
S2 Ru1 I1 87.34(8)
S1 Ru1 I1 172.99(11)
C28 I1 Ru1 90.2(4)
C29 S1 Ru1 104.7(4)
C34 S2 Ru1 105.0(5)
C1 N1 C4 129.1(11)
C1 N1 C2 113.7(11)
C4 N1 C2 116.9(11)
C1 N2 C13 122.3(11)
C1 N2 C3 113.2(11)
C13 N2 C3 124.1(11)
N2 C1 N1 108.6(10)
N2 C1 Ru1 119.4(9)
N1 C1 Ru1 131.8(9)
N1 C2 C3 101.0(10)
N2 C3 C2 103.4(11)
C5 C4 C9 121.2(14)
C5 C4 N1 121.2(14)
C9 C4 N1 117.5(13)
C4 C5 C6 121.3(15)
C4 C5 C10 120.0(14)
C6 C5 C10 118.7(13)
C5 C6 C7 118.4(14)
C8 C7 C6 118.3(14)
C8 C7 C11 123.1(15)
C6 C7 C11 118.5(14)
C7 C8 C9 123.6(15)
C4 C9 C8 117.2(14)
C4 C9 C12 122.9(15)
C8 C9 C12 119.7(15)
C14 C13 N2 117.4(13)
C14 C13 C18 121.6(13)
N2 C13 C18 120.9(13)
C13 C14 C15 116.2(13)
C13 C14 C19 121.8(12)
C15 C14 C19 121.9(12)
C16 C15 C14 124.4(13)
C15 C16 C17 117.3(13)
C15 C16 C20 123.3(14)
C17 C16 C20 119.1(14)
C18 C17 C16 121.8(13)
C17 C18 C13 118.2(13)
C17 C18 C21 121.3(14)
C13 C18 C21 120.5(13)
C23 C22 Ru1 128.2(10)
C24 C23 C22 121.5(13)
C24 C23 C28 114.6(12)
C22 C23 C28 123.8(13)
C25 C24 C23 123.9(15)
C24 C25 C26 119.9(14)
C27 C26 C25 117.9(14)
C28 C27 C26 121.6(14)
C27 C28 C23 122.0(13)
C27 C28 I1 125.0(12)
C23 C28 I1 113.0(9)
C34 C29 C30 117.9(13)
C34 C29 S1 121.7(9)
C30 C29 S1 120.3(11)
C29 C30 C31 121.9(15)
C32 C31 C30 119.7(14)
C31 C32 C33 119.2(14)
C32 C33 C34 119.6(15)
C29 C34 C33 121.2(13)
C29 C34 S2 120.0(10)
C33 C34 S2 118.6(11)
C56 Ru2 C35 97.9(6)
C56 Ru2 S4 117.9(4)
C35 Ru2 S4 144.1(4)
C56 Ru2 S3 92.0(4)
C35 Ru2 S3 89.7(4)
S4 Ru2 S3 87.57(12)
C56 Ru2 I2 85.3(4)
C35 Ru2 I2 97.9(3)
S4 Ru2 I2 87.34(8)
S3 Ru2 I2 172.24(11)
C62 I2 Ru2 88.9(4)
C63 S3 Ru2 104.2(4)
C68 S4 Ru2 106.2(5)
C35 N3 C38 125.6(12)
C35 N3 C36 114.1(12)
C38 N3 C36 120.3(11)
C35 N4 C47 123.9(12)
C35 N4 C37 114.9(11)
C47 N4 C37 120.4(12)
N4 C35 N3 106.4(11)
N4 C35 Ru2 118.7(9)
N3 C35 Ru2 134.9(11)
N3 C36 C37 102.5(11)
N4 C37 C36 102.0(11)
C39 C38 C43 123.2(13)
C39 C38 N3 119.2(14)
C43 C38 N3 117.3(13)
C40 C39 C38 116.7(15)
C40 C39 C44 120.0(16)
C38 C39 C44 123.2(15)
C39 C40 C41 123.2(15)
C42 C41 C40 118.0(14)
C42 C41 C45 122.4(17)
C40 C41 C45 119.4(17)
C41 C42 C43 122.4(14)
C38 C43 C42 116.4(14)
C38 C43 C46 122.8(14)
C42 C43 C46 120.8(14)
C52 C47 C48 120.2(13)
C52 C47 N4 119.5(12)
C48 C47 N4 120.3(12)
C49 C48 C47 118.7(13)
C49 C48 C53 122.7(13)
C47 C48 C53 118.5(13)
C48 C49 C50 122.2(13)
C49 C50 C51 120.0(13)
C49 C50 C54 120.5(14)
C51 C50 C54 119.5(14)
C50 C51 C52 121.2(14)
C51 C52 C47 117.5(13)
C51 C52 C55 121.5(14)
C47 C52 C55 121.1(13)
C57 C56 Ru2 130.8(10)
C58 C57 C62 116.3(13)
C58 C57 C56 124.6(13)
C62 C57 C56 119.0(13)
C57 C58 C59 121.1(15)
C60 C59 C58 121.0(16)
C61 C60 C59 120.7(15)
C60 C61 C62 117.9(15)
C61 C62 C57 122.8(14)
C61 C62 I2 121.7(11)
C57 C62 I2 115.4(10)
C68 C63 C64 120.0(13)
C68 C63 S3 121.6(9)
C64 C63 S3 118.3(10)
C65 C64 C63 119.2(14)
C64 C65 C66 121.6(14)
C67 C66 C65 117.4(14)
C68 C67 C66 124.4(14)
C67 C68 C63 117.2(12)
C67 C68 S4 123.3(11)
C63 C68 S4 119.5(10)

loop_
_geom_bond_atom_site_label_1
_geom_bond_atom_site_label_2
_geom_bond_distance
Ru1 C22 1.888(11)
Ru1 C1 2.078(11)
Ru1 S2 2.285(3)
Ru1 S1 2.292(3)
Ru1 I1 2.6639(12)
I1 C28 2.073(14)
S1 C29 1.764(14)
S2 C34 1.786(13)
N1 C1 1.341(16)
N1 C4 1.458(17)
N1 C2 1.487(17)
N2 C1 1.332(16)
N2 C13 1.408(17)
N2 C3 1.468(16)
C2 C3 1.55(2)
C4 C5 1.37(2)
C4 C9 1.38(2)
C5 C6 1.41(2)
C5 C10 1.53(2)
C6 C7 1.42(2)
C7 C8 1.36(2)
C7 C11 1.50(2)
C8 C9 1.41(2)
C9 C12 1.51(2)
C13 C14 1.40(2)
C13 C18 1.414(19)
C14 C15 1.419(19)
C14 C19 1.489(19)
C15 C16 1.35(2)
C16 C17 1.41(2)
C16 C20 1.474(19)
C17 C18 1.390(19)
C18 C21 1.45(2)
C22 C23 1.402(18)
C23 C24 1.40(2)
C23 C28 1.44(2)
C24 C25 1.38(2)
C25 C26 1.42(2)
C26 C27 1.38(2)
C27 C28 1.373(18)
C29 C34 1.353(19)
C29 C30 1.369(19)
C30 C31 1.39(2)
C31 C32 1.36(2)
C32 C33 1.38(2)
C33 C34 1.400(19)
Ru2 C56 1.803(13)
Ru2 C35 2.040(13)
Ru2 S4 2.279(3)
Ru2 S3 2.308(3)
Ru2 I2 2.6809(12)
I2 C62 2.103(14)
S3 C63 1.732(14)
S4 C68 1.713(13)
N3 C35 1.342(17)
N3 C38 1.437(18)
N3 C36 1.465(16)
N4 C35 1.323(18)
N4 C47 1.444(18)
N4 C37 1.467(16)
C36 C37 1.51(2)
C38 C39 1.39(2)
C38 C43 1.40(2)
C39 C40 1.39(2)
C39 C44 1.49(2)
C40 C41 1.39(2)
C41 C42 1.37(2)
C41 C45 1.49(2)
C42 C43 1.42(2)
C43 C46 1.51(2)
C47 C52 1.409(19)
C47 C48 1.421(19)
C48 C49 1.35(2)
C48 C53 1.529(19)
C49 C50 1.36(2)
C50 C51 1.38(2)
C50 C54 1.51(2)
C51 C52 1.396(19)
C52 C55 1.52(2)
C56 C57 1.505(18)
C57 C58 1.37(2)
C57 C62 1.415(19)
C58 C59 1.39(2)
C59 C60 1.38(2)
C60 C61 1.35(2)
C61 C62 1.412(19)
C63 C68 1.422(18)
C63 C64 1.447(17)
C64 C65 1.37(2)
C65 C66 1.42(2)
C66 C67 1.39(2)
C67 C68 1.383(19)
